data_4126375
loop_
_publ_author_name
'Yang, Wenlong'
'Longhi, Giovanna'
'Abbate, Sergio'
'Lucotti, Andrea'
'Tommasini, Matteo'
'Villani, Claudio'
'Catalano, Vincent J.'
'Lykhin, Aleksandr O.'
'Varganov, Sergey A.'
'Chalifoux, Wesley A.'

_publ_section_title
;
 Chiral Peropyrene: Synthesis, Structure, and Properties.
;
_journal_name_full 'Journal of the American Chemical Society'
_journal_paper_doi 10.1021/jacs.7b06848
_journal_year 2017
_chemical_formula_sum 'C62 H54 O4'
_chemical_formula_weight 863.05
_space_group_crystal_system monoclinic
_space_group_IT_number 14
_space_group_name_Hall '-P 2ybc'
_space_group_name_H-M_alt 'P 1 21/c 1'
_symmetry_space_group_name_Hall '-P 2ybc'
_symmetry_space_group_name_H-M 'P 1 21/c 1'
_atom_sites_solution_hydrogens geom
_audit_creation_method SHELXL-2014/7
_cell_angle_alpha 90
_cell_angle_beta 114.508(2)
_cell_angle_gamma 90
_cell_formula_units_Z 4
_cell_length_a 10.8602(12)
_cell_length_b 49.701(6)
_cell_length_c 9.5330(11)
_cell_measurement_reflns_used 1638
_cell_measurement_temperature 100(2)
_cell_measurement_theta_max 25.57
_cell_measurement_theta_min 2.40
_cell_volume 4682.0(9)
_computing_cell_refinement 'Bruker SAINT'
_computing_data_collection 'Bruker APEX2'
_computing_data_reduction 'Bruker SAINT'
_computing_molecular_graphics 'Bruker SHELXTL'
_computing_publication_material 'Bruker SHELXTL'
_computing_structure_refinement 'SHELXL-2014/7 (Sheldrick, 2014)'
_computing_structure_solution 'SHELXS-97 (Sheldrick 2008)'
_diffrn_ambient_temperature 100(2)
_diffrn_measured_fraction_theta_full 0.529
_diffrn_measured_fraction_theta_max 0.529
_diffrn_measurement_device_type 'Bruker APEX-II CCD'
_diffrn_measurement_method '\f and \w scans'
_diffrn_radiation_type MoK\a
_diffrn_radiation_wavelength 0.71073
_diffrn_reflns_av_unetI/netI 0.1041
_diffrn_reflns_Laue_measured_fraction_full 0.529
_diffrn_reflns_Laue_measured_fraction_max 0.529
_diffrn_reflns_limit_h_max 11
_diffrn_reflns_limit_h_min -12
_diffrn_reflns_limit_k_max 57
_diffrn_reflns_limit_k_min 0
_diffrn_reflns_limit_l_max 11
_diffrn_reflns_limit_l_min 0
_diffrn_reflns_number 5284
_diffrn_reflns_point_group_measured_fraction_full 0.529
_diffrn_reflns_point_group_measured_fraction_max 0.529
_diffrn_reflns_theta_full 25.069
_diffrn_reflns_theta_max 25.069
_diffrn_reflns_theta_min 2.061
_exptl_absorpt_coefficient_mu 0.075
_exptl_absorpt_correction_T_max 0.8619
_exptl_absorpt_correction_T_min 0.6644
_exptl_absorpt_correction_type multi-scan
_exptl_absorpt_process_details
; 
PROBLEM: _atom_site_aniso_label is missing 
RESPONSE: Terrible crystal.  Stack of plates. 
multi-component twin of which only two domains 
were resolved in 49:51 ratio.  All atoms refined isotropically. 
;
_exptl_crystal_colour red
_exptl_crystal_density_diffrn 1.224
_exptl_crystal_description plate
_exptl_crystal_F_000 1832
_exptl_crystal_size_max 0.540
_exptl_crystal_size_mid 0.420
_exptl_crystal_size_min 0.040
_refine_diff_density_max 0.659
_refine_diff_density_min -0.596
_refine_diff_density_rms 0.127
_refine_ls_extinction_method none
_refine_ls_goodness_of_fit_ref 1.607
_refine_ls_hydrogen_treatment constr
_refine_ls_matrix_type full
_refine_ls_number_parameters 266
_refine_ls_number_reflns 5284
_refine_ls_number_restraints 0
_refine_ls_restrained_S_all 1.607
_refine_ls_R_factor_all 0.2106
_refine_ls_R_factor_gt 0.1696
_refine_ls_shift/su_max 0.000
_refine_ls_shift/su_mean 0.000
_refine_ls_structure_factor_coef Fsqd
_refine_ls_weighting_details 'w=1/[\s^2^(Fo^2^)+(0.2000P)^2^] where P=(Fo^2^+2Fc^2^)/3'
_refine_ls_weighting_scheme calc
_refine_ls_wR_factor_gt 0.4202
_refine_ls_wR_factor_ref 0.4468
_reflns_Friedel_coverage 0.000
_reflns_number_gt 3559
_reflns_number_total 5284
_reflns_threshold_expression 'I > 2\s(I)'
_cod_data_source_file ja7b06848_si_003.cif
_cod_data_source_block twin5
_cod_original_cell_volume 4681.9(9)
_cod_database_code 4126375
_shelx_shelxl_version_number 2014/7
_shelx_space_group_comment
; 
The symmetry employed for this shelxl refinement is uniquely defined 
by the following loop, which should always be used as a source of 
symmetry information in preference to the above space-group names. 
They are only intended as comments. 
;
_shelx_estimated_absorpt_t_min 0.961
_shelx_estimated_absorpt_t_max 0.997

loop_
_space_group_symop_operation_xyz
'x, y, z'
'-x, y+1/2, -z+1/2'
'-x, -y, -z'
'x, -y-1/2, z-1/2'

loop_
_atom_site_label
_atom_site_type_symbol
_atom_site_fract_x
_atom_site_fract_y
_atom_site_fract_z
_atom_site_U_iso_or_equiv
_atom_site_adp_type
_atom_site_occupancy
_atom_site_site_symmetry_order
_atom_site_calc_flag
_atom_site_refinement_flags_posn
_atom_site_refinement_flags_adp
C1 C 0.7058(13) 0.1439(3) 0.3111(15) 0.018(3) Uiso 1 1 d . .
H1A H 0.6642 0.1609 0.2777 0.021 Uiso 1 1 calc R U
C2 C 0.8417(13) 0.1427(3) 0.3807(15) 0.021(4) Uiso 1 1 d . .
H2A H 0.8917 0.1590 0.4020 0.026 Uiso 1 1 calc R U
C3 C 0.9130(13) 0.1181(2) 0.4233(15) 0.013(3) Uiso 1 1 d . .
C4 C 1.0587(13) 0.1165(2) 0.4926(15) 0.012(3) Uiso 1 1 d . .
C5 C 1.1445(14) 0.1391(3) 0.5718(15) 0.017(3) Uiso 1 1 d . .
C6 C 1.2842(12) 0.1350(2) 0.6449(14) 0.011(3) Uiso 1 1 d . .
H6A H 1.3398 0.1498 0.6959 0.013 Uiso 1 1 calc R U
C7 C 1.3478(12) 0.1101(2) 0.6479(14) 0.006(3) Uiso 1 1 d . .
C8 C 1.2630(13) 0.0888(2) 0.5678(14) 0.013(3) Uiso 1 1 d . .
H8A H 1.3018 0.0720 0.5602 0.015 Uiso 1 1 calc R U
C9 C 1.1200(13) 0.0918(2) 0.4980(14) 0.013(3) Uiso 1 1 d . .
C10 C 1.0399(12) 0.0688(2) 0.4244(13) 0.007(3) Uiso 1 1 d . .
H10A H 1.0833 0.0526 0.4164 0.008 Uiso 1 1 calc R U
C11 C 0.9030(13) 0.0698(2) 0.3659(14) 0.011(3) Uiso 1 1 d . .
C12 C 0.8312(12) 0.0938(2) 0.3741(14) 0.008(3) Uiso 1 1 d . .
C13 C 0.6876(12) 0.0960(2) 0.3318(13) 0.005(3) Uiso 1 1 d . .
C14 C 0.6139(13) 0.0734(2) 0.3520(14) 0.012(3) Uiso 1 1 d . .
C15 C 0.4731(13) 0.0758(2) 0.2936(14) 0.011(3) Uiso 1 1 d . .
H15A H 0.4219 0.0609 0.3016 0.014 Uiso 1 1 calc R U
C16 C 0.4025(13) 0.1000(2) 0.2220(14) 0.010(3) Uiso 1 1 d . .
C17 C 0.2595(13) 0.0992(3) 0.1560(15) 0.019(3) Uiso 1 1 d . .
H17A H 0.2142 0.0834 0.1645 0.023 Uiso 1 1 calc R U
C18 C 0.1851(13) 0.1215(2) 0.0789(15) 0.013(3) Uiso 1 1 d . .
C19 C 0.2576(13) 0.1447(3) 0.0796(15) 0.019(3) Uiso 1 1 d . .
H19A H 0.2078 0.1602 0.0289 0.023 Uiso 1 1 calc R U
C20 C 0.3969(13) 0.1466(3) 0.1489(15) 0.017(3) Uiso 1 1 d . .
C21 C 0.4763(13) 0.1226(2) 0.2216(14) 0.009(3) Uiso 1 1 d . .
C22 C 0.6229(13) 0.1212(2) 0.2855(15) 0.012(3) Uiso 1 1 d . .
C23 C 1.1053(13) 0.1659(3) 0.5930(16) 0.022(4) Uiso 1 1 d . .
C24 C 1.0941(14) 0.1892(3) 0.6153(17) 0.034(4) Uiso 1 1 d . .
C25 C 1.0961(14) 0.2185(3) 0.6461(18) 0.025(4) Uiso 1 1 d . .
C26 C 1.1953(15) 0.2264(3) 0.7889(18) 0.031(4) Uiso 1 1 d . .
H26A H 1.2506 0.2136 0.8618 0.037 Uiso 1 1 calc R U
C27 C 1.2099(16) 0.2550(3) 0.821(2) 0.047(5) Uiso 1 1 d . .
H27A H 1.2765 0.2622 0.9134 0.057 Uiso 1 1 calc R U
C28 C 1.1211(17) 0.2707(3) 0.708(2) 0.045(5) Uiso 1 1 d . .
C29 C 1.0214(17) 0.2630(3) 0.569(2) 0.051(5) Uiso 1 1 d . .
H29A H 0.9641 0.2759 0.4984 0.061 Uiso 1 1 calc R U
C30 C 1.0068(16) 0.2348(3) 0.534(2) 0.044(5) Uiso 1 1 d . .
H30A H 0.9405 0.2279 0.4396 0.053 Uiso 1 1 calc R U
C31 C 1.2468(17) 0.3083(4) 0.854(2) 0.072(6) Uiso 1 1 d . .
H31A H 1.2498 0.3280 0.8624 0.108 Uiso 1 1 calc R U
H31B H 1.2449 0.3005 0.9474 0.108 Uiso 1 1 calc R U
H31C H 1.3271 0.3019 0.8418 0.108 Uiso 1 1 calc R U
C32 C 1.5021(13) 0.1083(2) 0.7296(15) 0.016(3) Uiso 1 1 d . .
C33 C 1.5651(13) 0.1271(2) 0.6489(15) 0.021(3) Uiso 1 1 d . .
H33A H 1.5342 0.1218 0.5406 0.032 Uiso 1 1 calc R U
H33B H 1.5373 0.1457 0.6545 0.032 Uiso 1 1 calc R U
H33C H 1.6640 0.1258 0.7001 0.032 Uiso 1 1 calc R U
C34 C 1.5469(13) 0.1157(2) 0.8983(15) 0.019(3) Uiso 1 1 d . .
H34A H 1.6457 0.1145 0.9513 0.028 Uiso 1 1 calc R U
H34B H 1.5178 0.1341 0.9061 0.028 Uiso 1 1 calc R U
H34C H 1.5061 0.1032 0.9464 0.028 Uiso 1 1 calc R U
C35 C 1.5513(13) 0.0796(2) 0.7219(15) 0.021(4) Uiso 1 1 d . .
H35A H 1.5234 0.0744 0.6138 0.032 Uiso 1 1 calc R U
H35B H 1.6502 0.0789 0.7755 0.032 Uiso 1 1 calc R U
H35C H 1.5116 0.0671 0.7713 0.032 Uiso 1 1 calc R U
C36 C 0.8338(12) 0.0453(2) 0.2734(14) 0.007(3) Uiso 1 1 d . .
C37 C 0.8796(12) 0.0193(2) 0.3316(14) 0.007(3) Uiso 1 1 d . .
H37A H 0.9507 0.0179 0.4319 0.008 Uiso 1 1 calc R U
C38 C 0.8269(13) -0.0041(2) 0.2511(16) 0.017(3) Uiso 1 1 d . .
H38A H 0.8621 -0.0212 0.2934 0.020 Uiso 1 1 calc R U
C39 C 0.7222(13) -0.0018(2) 0.1082(15) 0.015(3) Uiso 1 1 d . .
C40 C 0.6737(12) 0.0238(2) 0.0399(15) 0.009(3) Uiso 1 1 d . .
H40A H 0.6040 0.0250 -0.0614 0.011 Uiso 1 1 calc R U
C41 C 0.7299(12) 0.0467(2) 0.1240(15) 0.012(3) Uiso 1 1 d . .
H41A H 0.6976 0.0639 0.0798 0.014 Uiso 1 1 calc R U
C42 C 0.6897(12) -0.0490(2) 0.0866(15) 0.021(3) Uiso 1 1 d . .
H42A H 0.6396 -0.0631 0.0129 0.032 Uiso 1 1 calc R U
H42B H 0.7871 -0.0522 0.1222 0.032 Uiso 1 1 calc R U
H42C H 0.6656 -0.0494 0.1748 0.032 Uiso 1 1 calc R U
C43 C 0.6636(12) 0.0477(2) 0.4377(15) 0.010(3) Uiso 1 1 d . .
C44 C 0.7725(12) 0.0494(2) 0.5851(14) 0.009(3) Uiso 1 1 d . .
H44A H 0.8160 0.0661 0.6232 0.010 Uiso 1 1 calc R U
C45 C 0.8147(12) 0.0259(2) 0.6736(15) 0.011(3) Uiso 1 1 d . .
H45A H 0.8888 0.0265 0.7721 0.013 Uiso 1 1 calc R U
C46 C 0.7483(12) 0.0019(2) 0.6172(14) 0.007(3) Uiso 1 1 d . .
C47 C 0.6436(12) 0.0003(2) 0.4732(14) 0.011(3) Uiso 1 1 d . .
H47A H 0.6005 -0.0165 0.4354 0.014 Uiso 1 1 calc R U
C48 C 0.6011(13) 0.0233(2) 0.3831(16) 0.017(3) Uiso 1 1 d . .
H48A H 0.5287 0.0222 0.2836 0.020 Uiso 1 1 calc R U
C49 C 0.8848(12) -0.0218(2) 0.8523(14) 0.018(3) Uiso 1 1 d . .
H49A H 0.9001 -0.0399 0.8971 0.027 Uiso 1 1 calc R U
H49B H 0.9690 -0.0150 0.8512 0.027 Uiso 1 1 calc R U
H49C H 0.8556 -0.0099 0.9144 0.027 Uiso 1 1 calc R U
C50 C 0.0291(14) 0.1209(3) -0.0053(16) 0.020(3) Uiso 1 1 d . .
C51 C -0.0310(14) 0.1431(3) 0.0520(18) 0.044(5) Uiso 1 1 d . .
H51A H 0.0059 0.1604 0.0380 0.066 Uiso 1 1 calc R U
H51B H -0.1295 0.1432 -0.0063 0.066 Uiso 1 1 calc R U
H51C H -0.0087 0.1404 0.1616 0.066 Uiso 1 1 calc R U
C52 C -0.0323(15) 0.0949(3) 0.0198(17) 0.034(4) Uiso 1 1 d . .
H52A H 0.0043 0.0797 -0.0161 0.051 Uiso 1 1 calc R U
H52B H -0.0100 0.0927 0.1299 0.051 Uiso 1 1 calc R U
H52C H -0.1308 0.0955 -0.0380 0.051 Uiso 1 1 calc R U
C53 C -0.0087(15) 0.1243(3) -0.1782(18) 0.047(5) Uiso 1 1 d . .
H53A H 0.0312 0.1096 -0.2141 0.070 Uiso 1 1 calc R U
H53B H -0.1074 0.1238 -0.2347 0.070 Uiso 1 1 calc R U
H53C H 0.0258 0.1415 -0.1962 0.070 Uiso 1 1 calc R U
C54 C 0.4470(13) 0.1724(3) 0.1411(15) 0.019(3) Uiso 1 1 d . .
C55 C 0.4869(13) 0.1951(3) 0.1403(16) 0.021(3) Uiso 1 1 d . .
C56 C 0.5348(14) 0.2223(3) 0.1497(16) 0.022(3) Uiso 1 1 d . .
C57 C 0.6408(19) 0.2291(4) 0.119(2) 0.070(6) Uiso 1 1 d . .
H57A H 0.6855 0.2153 0.0893 0.084 Uiso 1 1 calc R U
C58 C 0.6889(17) 0.2557(4) 0.1288(19) 0.054(5) Uiso 1 1 d . .
H58A H 0.7644 0.2593 0.1056 0.065 Uiso 1 1 calc R U
C59 C 0.6309(14) 0.2754(3) 0.1692(16) 0.026(4) Uiso 1 1 d . .
C60 C 0.5235(19) 0.2688(4) 0.205(2) 0.072(6) Uiso 1 1 d . .
H60A H 0.4793 0.2826 0.2346 0.086 Uiso 1 1 calc R U
C61 C 0.479(2) 0.2431(4) 0.198(2) 0.080(7) Uiso 1 1 d . .
H61A H 0.4075 0.2394 0.2274 0.096 Uiso 1 1 calc R U
C62 C 0.7697(14) 0.3098(3) 0.1371(18) 0.045(5) Uiso 1 1 d . .
H62A H 0.7837 0.3293 0.1506 0.067 Uiso 1 1 calc R U
H62B H 0.8535 0.3005 0.2020 0.067 Uiso 1 1 calc R U
H62C H 0.7445 0.3051 0.0288 0.067 Uiso 1 1 calc R U
O1 O 1.1276(12) 0.3004(2) 0.7226(15) 0.067(4) Uiso 1 1 d . .
O2 O 0.6556(8) -0.02299(16) 0.0122(10) 0.016(2) Uiso 1 1 d . .
O3 O 0.7821(8) -0.02288(15) 0.6979(10) 0.014(2) Uiso 1 1 d . .
O4 O 0.6628(9) 0.30181(19) 0.1811(12) 0.034(3) Uiso 1 1 d . .

loop_
_atom_type_symbol
_atom_type_description
_atom_type_scat_dispersion_real
_atom_type_scat_dispersion_imag
_atom_type_scat_source
C C 0.0033 0.0016 'International Tables Vol C Tables 4.2.6.8 and 6.1.1.4'
H H 0.0000 0.0000 'International Tables Vol C Tables 4.2.6.8 and 6.1.1.4'
O O 0.0106 0.0060 'International Tables Vol C Tables 4.2.6.8 and 6.1.1.4'

loop_
_geom_angle_atom_site_label_1
_geom_angle_atom_site_label_2
_geom_angle_atom_site_label_3
_geom_angle
C2 C1 C22 123.0(13)
C2 C1 H1A 118.5
C22 C1 H1A 118.5
C1 C2 C3 122.6(13)
C1 C2 H2A 118.7
C3 C2 H2A 118.7
C2 C3 C4 123.1(12)
C2 C3 C12 115.8(12)
C4 C3 C12 120.7(11)
C9 C4 C3 118.9(12)
C9 C4 C5 118.1(12)
C3 C4 C5 122.7(11)
C6 C5 C23 113.0(11)
C6 C5 C4 118.2(12)
C23 C5 C4 128.7(13)
C5 C6 C7 124.2(12)
C5 C6 H6A 117.9
C7 C6 H6A 117.9
C8 C7 C6 116.4(12)
C8 C7 C32 124.4(11)
C6 C7 C32 119.1(10)
C7 C8 C9 121.2(12)
C7 C8 H8A 119.4
C9 C8 H8A 119.4
C4 C9 C8 121.7(12)
C4 C9 C10 120.3(12)
C8 C9 C10 117.9(11)
C11 C10 C9 120.7(11)
C11 C10 H10A 119.6
C9 C10 H10A 119.6
C10 C11 C12 122.2(11)
C10 C11 C36 114.0(11)
C12 C11 C36 123.3(12)
C13 C12 C11 126.3(10)
C13 C12 C3 118.2(10)
C11 C12 C3 115.5(11)
C22 C13 C14 120.2(11)
C22 C13 C12 119.6(11)
C14 C13 C12 120.0(10)
C15 C14 C13 117.0(11)
C15 C14 C43 112.4(11)
C13 C14 C43 130.4(12)
C14 C15 C16 122.8(12)
C14 C15 H15A 118.6
C16 C15 H15A 118.6
C21 C16 C17 123.6(12)
C21 C16 C15 119.1(12)
C17 C16 C15 117.3(12)
C18 C17 C16 120.3(12)
C18 C17 H17A 119.9
C16 C17 H17A 119.9
C17 C18 C19 116.9(13)
C17 C18 C50 122.1(12)
C19 C18 C50 120.9(11)
C20 C19 C18 124.3(13)
C20 C19 H19A 117.8
C18 C19 H19A 117.8
C19 C20 C54 114.1(12)
C19 C20 C21 118.9(12)
C54 C20 C21 127.0(12)
C16 C21 C22 119.7(11)
C16 C21 C20 115.7(12)
C22 C21 C20 124.5(11)
C1 C22 C13 117.3(12)
C1 C22 C21 123.2(11)
C13 C22 C21 119.5(11)
C24 C23 C5 169.2(15)
C23 C24 C25 173.7(15)
C30 C25 C26 127.4(15)
C30 C25 C24 118.3(14)
C26 C25 C24 114.2(13)
C25 C26 C27 116.9(14)
C25 C26 H26A 121.6
C27 C26 H26A 121.6
C28 C27 C26 114.7(17)
C28 C27 H27A 122.7
C26 C27 H27A 122.7
C27 C28 C29 128.6(18)
C27 C28 O1 120.4(17)
C29 C28 O1 110.9(15)
C28 C29 C30 117.7(16)
C28 C29 H29A 121.2
C30 C29 H29A 121.2
C25 C30 C29 114.7(16)
C25 C30 H30A 122.7
C29 C30 H30A 122.7
O1 C31 H31A 109.5
O1 C31 H31B 109.5
H31A C31 H31B 109.5
O1 C31 H31C 109.5
H31A C31 H31C 109.5
H31B C31 H31C 109.5
C34 C32 C7 109.1(10)
C34 C32 C35 108.1(11)
C7 C32 C35 111.1(10)
C34 C32 C33 111.6(10)
C7 C32 C33 109.2(10)
C35 C32 C33 107.7(10)
C32 C33 H33A 109.5
C32 C33 H33B 109.5
H33A C33 H33B 109.5
C32 C33 H33C 109.5
H33A C33 H33C 109.5
H33B C33 H33C 109.5
C32 C34 H34A 109.5
C32 C34 H34B 109.5
H34A C34 H34B 109.5
C32 C34 H34C 109.5
H34A C34 H34C 109.5
H34B C34 H34C 109.5
C32 C35 H35A 109.5
C32 C35 H35B 109.5
H35A C35 H35B 109.5
C32 C35 H35C 109.5
H35A C35 H35C 109.5
H35B C35 H35C 109.5
C41 C36 C37 116.8(11)
C41 C36 C11 123.1(11)
C37 C36 C11 119.9(12)
C38 C37 C36 123.7(13)
C38 C37 H37A 118.1
C36 C37 H37A 118.1
C39 C38 C37 117.6(12)
C39 C38 H38A 121.2
C37 C38 H38A 121.2
C38 C39 O2 125.7(12)
C38 C39 C40 121.7(12)
O2 C39 C40 112.5(13)
C41 C40 C39 118.7(13)
C41 C40 H40A 120.6
C39 C40 H40A 120.6
C40 C41 C36 121.4(12)
C40 C41 H41A 119.3
C36 C41 H41A 119.3
O2 C42 H42A 109.5
O2 C42 H42B 109.5
H42A C42 H42B 109.5
O2 C42 H42C 109.5
H42A C42 H42C 109.5
H42B C42 H42C 109.5
C48 C43 C44 120.2(12)
C48 C43 C14 122.4(13)
C44 C43 C14 117.2(11)
C45 C44 C43 118.6(12)
C45 C44 H44A 120.7
C43 C44 H44A 120.7
C46 C45 C44 119.8(13)
C46 C45 H45A 120.1
C44 C45 H45A 120.1
C47 C46 C45 121.3(11)
C47 C46 O3 114.4(10)
C45 C46 O3 124.3(12)
C46 C47 C48 119.7(12)
C46 C47 H47A 120.1
C48 C47 H47A 120.1
C43 C48 C47 120.3(14)
C43 C48 H48A 119.9
C47 C48 H48A 119.9
O3 C49 H49A 109.5
O3 C49 H49B 109.5
H49A C49 H49B 109.5
O3 C49 H49C 109.5
H49A C49 H49C 109.5
H49B C49 H49C 109.5
C51 C50 C52 106.5(11)
C51 C50 C53 110.3(11)
C52 C50 C53 108.9(12)
C51 C50 C18 110.2(11)
C52 C50 C18 113.2(11)
C53 C50 C18 107.7(11)
C50 C51 H51A 109.5
C50 C51 H51B 109.5
H51A C51 H51B 109.5
C50 C51 H51C 109.5
H51A C51 H51C 109.5
H51B C51 H51C 109.5
C50 C52 H52A 109.5
C50 C52 H52B 109.5
H52A C52 H52B 109.5
C50 C52 H52C 109.5
H52A C52 H52C 109.5
H52B C52 H52C 109.5
C50 C53 H53A 109.5
C50 C53 H53B 109.5
H53A C53 H53B 109.5
C50 C53 H53C 109.5
H53A C53 H53C 109.5
H53B C53 H53C 109.5
C55 C54 C20 176.2(14)
C54 C55 C56 176.1(15)
C57 C56 C61 114.9(16)
C57 C56 C55 122.9(14)
C61 C56 C55 122.1(15)
C56 C57 C58 123.3(18)
C56 C57 H57A 118.3
C58 C57 H57A 118.3
C59 C58 C57 120.7(17)
C59 C58 H58A 119.6
C57 C58 H58A 119.6
C58 C59 O4 127.9(15)
C58 C59 C60 116.9(16)
O4 C59 C60 115.2(14)
C61 C60 C59 122.1(19)
C61 C60 H60A 118.9
C59 C60 H60A 118.9
C60 C61 C56 121.9(19)
C60 C61 H61A 119.0
C56 C61 H61A 119.0
O4 C62 H62A 109.5
O4 C62 H62B 109.5
H62A C62 H62B 109.5
O4 C62 H62C 109.5
H62A C62 H62C 109.5
H62B C62 H62C 109.5
C31 O1 C28 110.3(13)
C39 O2 C42 113.5(10)
C46 O3 C49 116.3(9)
C59 O4 C62 117.0(11)

loop_
_geom_bond_atom_site_label_1
_geom_bond_atom_site_label_2
_geom_bond_distance
C1 C2 1.345(15)
C1 C22 1.400(15)
C1 H1A 0.9500
C2 C3 1.414(16)
C2 H2A 0.9500
C3 C4 1.442(15)
C3 C12 1.454(15)
C4 C9 1.386(15)
C4 C5 1.457(17)
C5 C6 1.397(15)
C5 C23 1.435(16)
C6 C7 1.410(14)
C6 H6A 0.9500
C7 C8 1.405(15)
C7 C32 1.529(15)
C8 C9 1.421(15)
C8 H8A 0.9500
C9 C10 1.432(15)
C10 C11 1.355(14)
C10 H10A 0.9500
C11 C12 1.447(15)
C11 C36 1.509(16)
C12 C13 1.444(15)
C13 C22 1.412(15)
C13 C14 1.440(15)
C14 C15 1.399(14)
C14 C43 1.490(15)
C15 C16 1.438(15)
C15 H15A 0.9500
C16 C21 1.381(15)
C16 C17 1.414(15)
C17 C18 1.388(16)
C17 H17A 0.9500
C18 C19 1.394(15)
C18 C50 1.544(16)
C19 C20 1.381(15)
C19 H19A 0.9500
C20 C54 1.410(17)
C20 C21 1.465(16)
C21 C22 1.450(15)
C23 C24 1.193(17)
C24 C25 1.488(18)
C25 C30 1.370(18)
C25 C26 1.397(18)
C26 C27 1.448(19)
C26 H26A 0.9500
C27 C28 1.35(2)
C27 H27A 0.9500
C28 C29 1.37(2)
C28 O1 1.483(18)
C29 C30 1.437(19)
C29 H29A 0.9500
C30 H30A 0.9500
C31 O1 1.433(18)
C31 H31A 0.9800
C31 H31B 0.9800
C31 H31C 0.9800
C32 C34 1.519(16)
C32 C35 1.535(15)
C32 C33 1.541(16)
C33 H33A 0.9800
C33 H33B 0.9800
C33 H33C 0.9800
C34 H34A 0.9800
C34 H34B 0.9800
C34 H34C 0.9800
C35 H35A 0.9800
C35 H35B 0.9800
C35 H35C 0.9800
C36 C41 1.405(16)
C36 C37 1.410(15)
C37 C38 1.383(15)
C37 H37A 0.9500
C38 C39 1.371(16)
C38 H38A 0.9500
C39 O2 1.385(14)
C39 C40 1.427(16)
C40 C41 1.383(15)
C40 H40A 0.9500
C41 H41A 0.9500
C42 O2 1.448(13)
C42 H42A 0.9800
C42 H42B 0.9800
C42 H42C 0.9800
C43 C48 1.383(16)
C43 C44 1.415(16)
C44 C45 1.400(15)
C44 H44A 0.9500
C45 C46 1.385(16)
C45 H45A 0.9500
C46 C47 1.375(15)
C46 O3 1.417(13)
C47 C48 1.387(16)
C47 H47A 0.9500
C48 H48A 0.9500
C49 O3 1.432(13)
C49 H49A 0.9800
C49 H49B 0.9800
C49 H49C 0.9800
C50 C51 1.498(17)
C50 C52 1.518(16)
C50 C53 1.533(18)
C51 H51A 0.9800
C51 H51B 0.9800
C51 H51C 0.9800
C52 H52A 0.9800
C52 H52B 0.9800
C52 H52C 0.9800
C53 H53A 0.9800
C53 H53B 0.9800
C53 H53C 0.9800
C54 C55 1.206(16)
C55 C56 1.442(17)
C56 C57 1.342(19)
C56 C61 1.37(2)
C57 C58 1.41(2)
C57 H57A 0.9500
C58 C59 1.307(19)
C58 H58A 0.9500
C59 O4 1.349(15)
C59 C60 1.38(2)
C60 C61 1.36(2)
C60 H60A 0.9500
C61 H61A 0.9500
C62 O4 1.445(15)
C62 H62A 0.9800
C62 H62B 0.9800
C62 H62C 0.9800

loop_
_geom_torsion_atom_site_label_1
_geom_torsion_atom_site_label_2
_geom_torsion_atom_site_label_3
_geom_torsion_atom_site_label_4
_geom_torsion
C22 C1 C2 C3 5(2)
C1 C2 C3 C4 177.6(12)
C1 C2 C3 C12 5.7(19)
C2 C3 C4 C9 -165.2(12)
C12 C3 C4 C9 6.3(18)
C2 C3 C4 C5 21.4(19)
C12 C3 C4 C5 -167.2(11)
C9 C4 C5 C6 1.8(18)
C3 C4 C5 C6 175.3(11)
C9 C4 C5 C23 -174.8(13)
C3 C4 C5 C23 -1(2)
C23 C5 C6 C7 176.8(11)
C4 C5 C6 C7 -0.4(18)
C5 C6 C7 C8 1.7(17)
C5 C6 C7 C32 178.9(11)
C6 C7 C8 C9 -4.6(17)
C32 C7 C8 C9 178.4(11)
C3 C4 C9 C8 -178.5(11)
C5 C4 C9 C8 -4.8(18)
C3 C4 C9 C10 5.1(18)
C5 C4 C9 C10 178.9(11)
C7 C8 C9 C4 6.4(19)
C7 C8 C9 C10 -177.2(11)
C4 C9 C10 C11 -8.5(18)
C8 C9 C10 C11 175.0(11)
C9 C10 C11 C12 0.2(18)
C9 C10 C11 C36 172.0(11)
C10 C11 C12 C13 -172.3(12)
C36 C11 C12 C13 16.7(19)
C10 C11 C12 C3 10.7(17)
C36 C11 C12 C3 -160.4(11)
C2 C3 C12 C13 -19.0(17)
C4 C3 C12 C13 168.9(11)
C2 C3 C12 C11 158.3(11)
C4 C3 C12 C11 -13.8(17)
C11 C12 C13 C22 -154.3(12)
C3 C12 C13 C22 22.7(16)
C11 C12 C13 C14 32.0(18)
C3 C12 C13 C14 -151.0(11)
C22 C13 C14 C15 13.1(17)
C12 C13 C14 C15 -173.3(11)
C22 C13 C14 C43 -161.3(13)
C12 C13 C14 C43 12.3(19)
C13 C14 C15 C16 -2.6(17)
C43 C14 C15 C16 172.8(11)
C14 C15 C16 C21 -5.5(18)
C14 C15 C16 C17 174.8(11)
C21 C16 C17 C18 3.3(19)
C15 C16 C17 C18 -177.1(11)
C16 C17 C18 C19 -4.2(18)
C16 C17 C18 C50 175.4(11)
C17 C18 C19 C20 1.2(19)
C50 C18 C19 C20 -178.4(12)
C18 C19 C20 C54 -177.0(12)
C18 C19 C20 C21 2.8(19)
C17 C16 C21 C22 -177.0(11)
C15 C16 C21 C22 3.3(17)
C17 C16 C21 C20 0.8(18)
C15 C16 C21 C20 -178.9(11)
C19 C20 C21 C16 -3.7(17)
C54 C20 C21 C16 176.1(12)
C19 C20 C21 C22 174.0(11)
C54 C20 C21 C22 -6(2)
C2 C1 C22 C13 -2.0(19)
C2 C1 C22 C21 175.0(12)
C14 C13 C22 C1 161.7(11)
C12 C13 C22 C1 -12.0(17)
C14 C13 C22 C21 -15.4(17)
C12 C13 C22 C21 170.9(11)
C16 C21 C22 C1 -169.9(12)
C20 C21 C22 C1 12.5(19)
C16 C21 C22 C13 7.0(17)
C20 C21 C22 C13 -170.6(11)
C6 C5 C23 C24 23(9)
C4 C5 C23 C24 -161(8)
C30 C25 C26 C27 -3(2)
C24 C25 C26 C27 175.0(11)
C25 C26 C27 C28 2(2)
C26 C27 C28 C29 -1(3)
C26 C27 C28 O1 -177.9(11)
C27 C28 C29 C30 -1(3)
O1 C28 C29 C30 176.9(12)
C26 C25 C30 C29 1(2)
C24 C25 C30 C29 -176.1(12)
C28 C29 C30 C25 0(2)
C8 C7 C32 C34 -122.8(12)
C6 C7 C32 C34 60.2(14)
C8 C7 C32 C35 -3.8(17)
C6 C7 C32 C35 179.3(11)
C8 C7 C32 C33 114.9(13)
C6 C7 C32 C33 -62.0(14)
C10 C11 C36 C41 -128.8(13)
C12 C11 C36 C41 42.9(17)
C10 C11 C36 C37 46.4(15)
C12 C11 C36 C37 -141.9(12)
C41 C36 C37 C38 -0.9(18)
C11 C36 C37 C38 -176.3(10)
C36 C37 C38 C39 -1.6(19)
C37 C38 C39 O2 -179.0(11)
C37 C38 C39 C40 3.6(18)
C38 C39 C40 C41 -3.2(18)
O2 C39 C40 C41 179.1(9)
C39 C40 C41 C36 0.6(17)
C37 C36 C41 C40 1.4(17)
C11 C36 C41 C40 176.7(10)
C15 C14 C43 C48 44.0(16)
C13 C14 C43 C48 -141.4(13)
C15 C14 C43 C44 -131.1(11)
C13 C14 C43 C44 43.5(18)
C48 C43 C44 C45 -0.1(17)
C14 C43 C44 C45 175.1(10)
C43 C44 C45 C46 -1.2(17)
C44 C45 C46 C47 2.0(18)
C44 C45 C46 O3 -179.4(10)
C45 C46 C47 C48 -1.4(18)
O3 C46 C47 C48 179.9(10)
C44 C43 C48 C47 0.7(18)
C14 C43 C48 C47 -174.3(11)
C46 C47 C48 C43 0.0(18)
C17 C18 C50 C51 125.2(13)
C19 C18 C50 C51 -55.2(16)
C17 C18 C50 C52 6.0(17)
C19 C18 C50 C52 -174.4(12)
C17 C18 C50 C53 -114.4(13)
C19 C18 C50 C53 65.2(15)
C61 C56 C57 C58 -3(3)
C55 C56 C57 C58 -179.6(16)
C56 C57 C58 C59 0(3)
C57 C58 C59 O4 -178.7(15)
C57 C58 C59 C60 1(3)
C58 C59 C60 C61 0(3)
O4 C59 C60 C61 179.9(16)
C59 C60 C61 C56 -3(3)
C57 C56 C61 C60 4(3)
C55 C56 C61 C60 -179.1(16)
C27 C28 O1 C31 8.4(19)
C29 C28 O1 C31 -169.3(14)
C38 C39 O2 C42 10.5(17)
C40 C39 O2 C42 -171.9(9)
C47 C46 O3 C49 -176.1(9)
C45 C46 O3 C49 5.2(16)
C58 C59 O4 C62 3(2)
C60 C59 O4 C62 -176.7(14)
